data_4350610
loop_
_publ_author_name
'Timosheva, Natalya V.'
'Chandrasekaran, A.'
'Holmes, Robert R.'

_publ_section_title
;
 Biologically relevant phosphoranes: synthesis and structural
 characterization of glucofuranose-derived phosphoranes with penta- and
 hexacoordination at phosphorus.
;
_journal_issue 26
_journal_name_full 'Inorganic chemistry'
_journal_page_first 10836
_journal_page_last 10848
_journal_paper_doi 10.1021/ic061596f
_journal_volume 45
_journal_year 2006
_chemical_formula_moiety 'C33 H44 F3 O11 P S'
_chemical_formula_sum 'C33 H44 F3 O11 P S'
_chemical_formula_weight 736.71
_space_group_IT_number 4
_space_group_name_Hall 'P 2yb'
_space_group_name_H-M_alt 'P 1 21 1'
_symmetry_cell_setting monoclinic
_symmetry_space_group_name_H-M 'P 1 21 1'
_atom_sites_solution_hydrogens geom
_atom_sites_solution_primary direct
_atom_sites_solution_secondary difmap
_audit_creation_method SHELXL-97
_cell_angle_alpha 90.00
_cell_angle_beta 105.0007(7)
_cell_angle_gamma 90.00
_cell_formula_units_Z 4
_cell_length_a 9.55310(10)
_cell_length_b 26.3363(4)
_cell_length_c 14.8612(2)
_cell_measurement_reflns_used 6321
_cell_measurement_temperature 293(2)
_cell_measurement_theta_max 25.03
_cell_measurement_theta_min 4.08
_cell_volume 3611.56(8)
_computing_structure_refinement 'SHELXL-97 (Sheldrick, 1997)'
_computing_structure_solution 'SHELXS-97 (Sheldrick, 1990)'
_diffrn_ambient_temperature 293(2)
_diffrn_measured_fraction_theta_full 0.990
_diffrn_measured_fraction_theta_max 0.990
_diffrn_measurement_device_type 'Nonius KappaCCD area detector'
_diffrn_radiation_monochromator graphite
_diffrn_radiation_source 'fine-focus sealed tube'
_diffrn_radiation_type MoK\a
_diffrn_radiation_wavelength 0.71073
_diffrn_reflns_av_R_equivalents 0.0000
_diffrn_reflns_av_sigmaI/netI 0.0299
_diffrn_reflns_limit_h_max 11
_diffrn_reflns_limit_h_min -11
_diffrn_reflns_limit_k_max 31
_diffrn_reflns_limit_k_min -29
_diffrn_reflns_limit_l_max 17
_diffrn_reflns_limit_l_min -17
_diffrn_reflns_number 11517
_diffrn_reflns_theta_full 25.03
_diffrn_reflns_theta_max 25.03
_diffrn_reflns_theta_min 4.10
_exptl_absorpt_coefficient_mu 0.206
_exptl_absorpt_correction_T_max 0.9040
_exptl_absorpt_correction_T_min 0.8777
_exptl_crystal_colour colorless
_exptl_crystal_density_diffrn 1.355
_exptl_crystal_density_method 'not measured'
_exptl_crystal_description block
_exptl_crystal_F_000 1552
_exptl_crystal_size_max 0.65
_exptl_crystal_size_mid 0.65
_exptl_crystal_size_min 0.50
_refine_diff_density_max 0.696
_refine_diff_density_min -0.353
_refine_diff_density_rms 0.043
_refine_ls_abs_structure_details 'Flack H D (1983), Acta Cryst. A39, 876-881'
_refine_ls_abs_structure_Flack 0.03(6)
_refine_ls_extinction_method none
_refine_ls_goodness_of_fit_ref 1.035
_refine_ls_hydrogen_treatment riding
_refine_ls_matrix_type full
_refine_ls_number_parameters 885
_refine_ls_number_reflns 11517
_refine_ls_number_restraints 1
_refine_ls_restrained_S_all 1.035
_refine_ls_R_factor_all 0.0529
_refine_ls_R_factor_gt 0.0472
_refine_ls_shift/su_max 0.000
_refine_ls_shift/su_mean 0.000
_refine_ls_structure_factor_coef Fsqd
_refine_ls_weighting_details 'calc w=1/[\s^2^(Fo^2^)+(0.0791P)^2^+1.3353P] where P=(Fo^2^+2Fc^2^)/3'
_refine_ls_weighting_scheme calc
_refine_ls_wR_factor_gt 0.1255
_refine_ls_wR_factor_ref 0.1313
_reflns_number_gt 10450
_reflns_number_total 11517
_reflns_threshold_expression >2sigma(I)
_cod_data_source_file ic061596fsi20060918_073935.cif
_cod_data_source_block ntp41_(compound_=_7)
_cod_depositor_comments
;
The following automatic conversions were performed:

data item '_symmetry_cell_setting' value 'Monoclinic' was changed to
'monoclinic' in accordance with the
/home/saulius/struct/COD-crude-data/automatic-downloads/DataCite-retrospective/ACS/depositions/lib/dictionaries/cif_core.dic
dictionary named 'cif_core.dic' version 2.4.2 last updated on
2011-04-26.

Automatic conversion script
Id: cif_fix_values 6909 2019-04-08 15:41:33Z antanas 
;
_cod_original_sg_symbol_H-M P2(1)
_cod_database_code 4350610

loop_
_symmetry_equiv_pos_as_xyz
'x, y, z'
'-x, y+1/2, -z'

loop_
_atom_site_label
_atom_site_type_symbol
_atom_site_fract_x
_atom_site_fract_y
_atom_site_fract_z
_atom_site_U_iso_or_equiv
_atom_site_adp_type
_atom_site_occupancy
_atom_site_symmetry_multiplicity
_atom_site_calc_flag
_atom_site_refinement_flags
P1 P 0.26980(8) 0.18755(3) 0.67750(6) 0.04104(19) Uani 1 1 d .
S1 S -0.09770(8) 0.14426(3) 0.61029(5) 0.0447(2) Uani 1 1 d .
O1 O 0.5502(3) 0.02823(11) 0.7278(2) 0.0699(8) Uani 1 1 d .
O2 O 0.6133(3) -0.03459(13) 0.6381(3) 0.0865(10) Uani 1 1 d .
O3 O 0.3769(3) -0.04679(16) 0.5657(3) 0.0979(11) Uani 1 1 d .
O4 O 0.2530(7) 0.01576(16) 0.7465(5) 0.174(3) Uani 1 1 d .
O5 O 0.2733(2) 0.12451(9) 0.67172(16) 0.0439(5) Uani 1 1 d .
O6 O 0.4431(2) 0.18921(9) 0.71381(16) 0.0488(5) Uani 1 1 d .
O7 O 0.1712(2) 0.18901(8) 0.75106(14) 0.0420(5) Uani 1 1 d .
O8 O 0.1761(2) 0.19030(9) 0.57012(14) 0.0450(5) Uani 1 1 d .
O9 O 0.2804(2) 0.24984(9) 0.68000(17) 0.0510(6) Uani 1 1 d .
O10 O -0.0979(3) 0.19848(10) 0.61041(16) 0.0546(6) Uani 1 1 d .
O11 O -0.2331(2) 0.11804(12) 0.58491(17) 0.0604(7) Uani 1 1 d .
C1 C 0.5390(5) -0.02323(16) 0.7048(3) 0.0691(11) Uani 1 1 d .
H1 H 0.5746 -0.0442 0.7605 0.083 Uiso 1 1 calc R
C2 C 0.3828(5) -0.03510(16) 0.6592(4) 0.0750(12) Uani 1 1 d .
H2 H 0.3466 -0.0630 0.6905 0.090 Uiso 1 1 calc R
C3 C 0.3054(5) 0.01411(18) 0.6660(4) 0.0792(14) Uani 1 1 d .
H3 H 0.2270 0.0200 0.6097 0.095 Uiso 1 1 calc R
C4 C 0.4237(3) 0.05301(14) 0.6750(2) 0.0494(8) Uani 1 1 d .
H4B H 0.4354 0.0613 0.6130 0.059 Uiso 1 1 calc R
C5 C 0.4043(3) 0.10131(13) 0.7250(2) 0.0444(7) Uani 1 1 d .
H5 H 0.3965 0.0936 0.7880 0.053 Uiso 1 1 calc R
C6 C 0.5193(3) 0.14150(14) 0.7285(3) 0.0536(8) Uani 1 1 d .
H6A H 0.5901 0.1412 0.7886 0.064 Uiso 1 1 calc R
H6B H 0.5690 0.1356 0.6802 0.064 Uiso 1 1 calc R
C7 C 0.5193(5) -0.0500(2) 0.5542(3) 0.0789(13) Uani 1 1 d .
C8 C 0.5538(7) -0.1042(2) 0.5342(6) 0.120(2) Uani 1 1 d .
H8A H 0.4895 -0.1149 0.4764 0.180 Uiso 1 1 calc R
H8B H 0.5417 -0.1258 0.5836 0.180 Uiso 1 1 calc R
H8C H 0.6521 -0.1062 0.5297 0.180 Uiso 1 1 calc R
C9 C 0.5349(11) -0.0127(4) 0.4814(6) 0.152(3) Uani 1 1 d .
H9A H 0.4707 -0.0219 0.4226 0.229 Uiso 1 1 calc R
H9B H 0.6330 -0.0130 0.4764 0.229 Uiso 1 1 calc R
H9C H 0.5109 0.0207 0.4987 0.229 Uiso 1 1 calc R
C10 C 0.1050(3) 0.14883(12) 0.7841(2) 0.0395(6) Uani 1 1 d .
C11 C 0.1469(3) 0.13747(13) 0.8794(2) 0.0427(7) Uani 1 1 d .
C12 C 0.0783(4) 0.09665(15) 0.9080(2) 0.0517(8) Uani 1 1 d .
H12 H 0.1060 0.0881 0.9709 0.062 Uiso 1 1 calc R
C13 C -0.0292(4) 0.06730(15) 0.8497(3) 0.0517(8) Uani 1 1 d .
C14 C -0.0752(3) 0.08187(13) 0.7568(2) 0.0475(8) Uani 1 1 d .
H14 H -0.1496 0.0642 0.7162 0.057 Uiso 1 1 calc R
C15 C -0.0107(3) 0.12263(13) 0.7247(2) 0.0407(7) Uani 1 1 d .
C16 C 0.0004(3) 0.12243(14) 0.5305(2) 0.0476(8) Uani 1 1 d .
C17 C -0.0549(4) 0.08071(15) 0.4778(2) 0.0572(9) Uani 1 1 d .
H17 H -0.1318 0.0630 0.4905 0.069 Uiso 1 1 calc R
C18 C 0.0027(5) 0.06480(17) 0.4062(3) 0.0669(10) Uani 1 1 d .
C19 C 0.1119(5) 0.09489(19) 0.3872(3) 0.0679(11) Uani 1 1 d .
H19 H 0.1479 0.0853 0.3372 0.081 Uiso 1 1 calc R
C20 C 0.1716(4) 0.13812(15) 0.4368(2) 0.0538(9) Uani 1 1 d .
C21 C 0.1181(3) 0.14942(13) 0.5138(2) 0.0441(7) Uani 1 1 d .
C22 C 0.2582(4) 0.16984(15) 0.9512(2) 0.0502(8) Uani 1 1 d .
C23 C 0.2858(4) 0.17119(18) 0.4075(3) 0.0643(11) Uani 1 1 d .
C24 C 0.2145(5) 0.22612(16) 0.9441(3) 0.0690(11) Uani 1 1 d .
H24A H 0.1184 0.2295 0.9521 0.104 Uiso 1 1 calc R
H24B H 0.2167 0.2390 0.8840 0.104 Uiso 1 1 calc R
H24C H 0.2812 0.2450 0.9918 0.104 Uiso 1 1 calc R
C25 C 0.4118(4) 0.1638(2) 0.9382(3) 0.0720(12) Uani 1 1 d .
H25A H 0.4383 0.1286 0.9429 0.108 Uiso 1 1 calc R
H25B H 0.4790 0.1827 0.9856 0.108 Uiso 1 1 calc R
H25C H 0.4140 0.1765 0.8780 0.108 Uiso 1 1 calc R
C26 C 0.2657(5) 0.1529(2) 1.0519(3) 0.0742(12) Uani 1 1 d .
H26A H 0.1718 0.1565 1.0634 0.111 Uiso 1 1 calc R
H26B H 0.3342 0.1737 1.0949 0.111 Uiso 1 1 calc R
H26C H 0.2957 0.1181 1.0599 0.111 Uiso 1 1 calc R
C27 C -0.0977(5) 0.02256(18) 0.8857(3) 0.0744(12) Uani 1 1 d .
H27A H -0.0456 0.0156 0.9489 0.112 Uiso 1 1 calc R
H27B H -0.0942 -0.0067 0.8478 0.112 Uiso 1 1 calc R
H27C H -0.1968 0.0303 0.8833 0.112 Uiso 1 1 calc R
C28 C -0.0500(7) 0.0180(2) 0.3501(4) 0.1001(18) Uani 1 1 d .
H28A H 0.0167 -0.0094 0.3717 0.150 Uiso 1 1 calc R
H28B H -0.0565 0.0245 0.2856 0.150 Uiso 1 1 calc R
H28C H -0.1439 0.0088 0.3572 0.150 Uiso 1 1 calc R
C29 C 0.2326(6) 0.2264(2) 0.3936(4) 0.0853(14) Uani 1 1 d .
H29A H 0.1411 0.2276 0.3477 0.128 Uiso 1 1 calc R
H29B H 0.3021 0.2465 0.3730 0.128 Uiso 1 1 calc R
H29C H 0.2214 0.2397 0.4516 0.128 Uiso 1 1 calc R
C30 C 0.3063(7) 0.1543(3) 0.3132(4) 0.107(2) Uani 1 1 d .
H30A H 0.2149 0.1553 0.2673 0.161 Uiso 1 1 calc R
H30B H 0.3436 0.1203 0.3182 0.161 Uiso 1 1 calc R
H30C H 0.3735 0.1767 0.2950 0.161 Uiso 1 1 calc R
C31 C 0.4309(5) 0.1703(3) 0.4794(4) 0.0960(17) Uani 1 1 d .
H31A H 0.4653 0.1360 0.4889 0.144 Uiso 1 1 calc R
H31B H 0.4200 0.1840 0.5371 0.144 Uiso 1 1 calc R
H31C H 0.4993 0.1905 0.4577 0.144 Uiso 1 1 calc R
C32 C 0.1562(5) 0.28088(16) 0.6558(4) 0.0755(12) Uani 1 1 d .
H32A H 0.0891 0.2709 0.6916 0.091 Uiso 1 1 calc R
H32B H 0.1082 0.2764 0.5902 0.091 Uiso 1 1 calc R
C33 C 0.1948(6) 0.3327(2) 0.6735(4) 0.0838(14) Uani 1 1 d .
F1 F 0.0802(4) 0.36364(11) 0.6483(3) 0.1114(11) Uani 1 1 d .
F2 F 0.3021(5) 0.35176(14) 0.6548(5) 0.169(2) Uani 1 1 d .
F3 F 0.2435(6) 0.33796(18) 0.7696(3) 0.168(2) Uani 1 1 d .
P2 P 0.24219(8) -0.22850(3) 0.91006(6) 0.04123(19) Uani 1 1 d .
S2 S -0.12196(8) -0.18131(3) 0.84430(5) 0.0454(2) Uani 1 1 d .
O1A O 0.5139(3) -0.06667(11) 0.9635(3) 0.0793(9) Uani 1 1 d .
O2A O 0.5656(4) -0.01095(18) 1.0880(3) 0.1173(15) Uani 1 1 d .
O3A O 0.3294(4) 0.00087(17) 1.0781(3) 0.1047(13) Uani 1 1 d .
O4A O 0.1889(4) -0.05903(14) 0.8599(3) 0.1026(12) Uani 1 1 d .
O5A O 0.2467(2) -0.16527(8) 0.91280(15) 0.0438(5) Uani 1 1 d .
O6A O 0.4156(2) -0.23054(9) 0.93236(17) 0.0491(5) Uani 1 1 d .
O7A O 0.1470(2) -0.23174(9) 0.80320(15) 0.0448(5) Uani 1 1 d .
O8A O 0.1424(2) -0.22881(9) 0.98290(14) 0.0435(5) Uani 1 1 d .
O9A O 0.2518(2) -0.29056(9) 0.91594(17) 0.0505(6) Uani 1 1 d .
O10A O -0.1290(3) -0.23567(10) 0.84376(16) 0.0541(6) Uani 1 1 d .
O11A O -0.2560(2) -0.15279(11) 0.81781(17) 0.0579(7) Uani 1 1 d .
C1A C 0.4979(5) -0.01726(16) 0.9945(4) 0.0742(12) Uani 1 1 d .
H1A H 0.5317 0.0080 0.9565 0.089 Uiso 1 1 calc R
C2A C 0.3387(5) -0.00990(16) 0.9891(3) 0.0707(11) Uani 1 1 d .
H2A H 0.2977 0.0177 0.9463 0.085 Uiso 1 1 calc R
C3A C 0.2666(5) -0.06088(17) 0.9535(3) 0.0722(11) Uani 1 1 d .
H3A H 0.2014 -0.0709 0.9916 0.087 Uiso 1 1 calc R
C4A C 0.3948(3) -0.09612(13) 0.9730(2) 0.0477(7) Uani 1 1 d .
H4C H 0.4140 -0.1079 1.0376 0.057 Uiso 1 1 calc R
C5A C 0.3800(3) -0.14178(13) 0.9101(2) 0.0455(7) Uani 1 1 d .
H5A H 0.3775 -0.1314 0.8464 0.055 Uiso 1 1 calc R
C6A C 0.4929(3) -0.18321(14) 0.9432(3) 0.0513(8) Uani 1 1 d .
H6A1 H 0.5629 -0.1831 0.9061 0.062 Uiso 1 1 calc R
H6A2 H 0.5440 -0.1779 1.0080 0.062 Uiso 1 1 calc R
C7A C 0.4666(7) -0.00293(18) 1.1430(4) 0.0882(15) Uani 1 1 d .
C8A C 0.5013(7) 0.0468(2) 1.1934(4) 0.107(2) Uani 1 1 d .
H8A1 H 0.5939 0.0445 1.2380 0.161 Uiso 1 1 calc R
H8A2 H 0.4281 0.0546 1.2249 0.161 Uiso 1 1 calc R
H8A3 H 0.5043 0.0732 1.1493 0.161 Uiso 1 1 calc R
C9A C 0.4720(16) -0.0460(3) 1.2076(5) 0.218(6) Uani 1 1 d .
H9A1 H 0.5660 -0.0474 1.2509 0.326 Uiso 1 1 calc R
H9A2 H 0.4544 -0.0771 1.1728 0.326 Uiso 1 1 calc R
H9A3 H 0.3993 -0.0416 1.2410 0.326 Uiso 1 1 calc R
C10A C 0.0909(3) -0.19087(13) 0.7462(2) 0.0436(7) Uani 1 1 d .
C11A C 0.1437(3) -0.18150(15) 0.6679(2) 0.0491(8) Uani 1 1 d .
C12A C 0.0922(4) -0.13702(16) 0.6185(2) 0.0563(9) Uani 1 1 d .
H12A H 0.1279 -0.1285 0.5679 0.068 Uiso 1 1 calc R
C13A C -0.0085(4) -0.10517(16) 0.6408(3) 0.0572(9) Uani 1 1 d .
C14A C -0.0707(3) -0.11893(15) 0.7119(2) 0.0499(8) Uani 1 1 d .
H14A H -0.1443 -0.0994 0.7248 0.060 Uiso 1 1 calc R
C15A C -0.0216(3) -0.16216(13) 0.7635(2) 0.0425(7) Uani 1 1 d .
C16A C -0.0319(3) -0.16060(13) 0.9585(2) 0.0438(7) Uani 1 1 d .
C17A C -0.0892(4) -0.11797(14) 0.9916(2) 0.0492(8) Uani 1 1 d .
H17A H -0.1645 -0.1000 0.9524 0.059 Uiso 1 1 calc R
C18A C -0.0340(4) -0.10233(15) 1.0828(2) 0.0551(9) Uani 1 1 d .
C19A C 0.0713(4) -0.13151(15) 1.1402(2) 0.0522(8) Uani 1 1 d .
H19A H 0.1039 -0.1218 1.2022 0.063 Uiso 1 1 calc R
C20A C 0.1327(3) -0.17476(14) 1.1119(2) 0.0461(7) Uani 1 1 d .
C21A C 0.0835(3) -0.18732(12) 1.0173(2) 0.0415(7) Uani 1 1 d .
C22A C 0.2491(4) -0.21676(17) 0.6356(3) 0.0599(10) Uani 1 1 d .
C23A C 0.2461(4) -0.20667(16) 1.1828(2) 0.0531(8) Uani 1 1 d .
C24A C 0.1927(6) -0.27185(19) 0.6280(4) 0.0856(14) Uani 1 1 d .
H24D H 0.0974 -0.2731 0.5864 0.128 Uiso 1 1 calc R
H24E H 0.1890 -0.2836 0.6885 0.128 Uiso 1 1 calc R
H24F H 0.2567 -0.2932 0.6045 0.128 Uiso 1 1 calc R
C25A C 0.4009(4) -0.2130(2) 0.7011(3) 0.0757(13) Uani 1 1 d .
H25D H 0.4335 -0.1784 0.7038 0.114 Uiso 1 1 calc R
H25E H 0.4660 -0.2342 0.6783 0.114 Uiso 1 1 calc R
H25F H 0.3985 -0.2240 0.7622 0.114 Uiso 1 1 calc R
C26A C 0.2586(5) -0.2022(2) 0.5366(3) 0.0811(14) Uani 1 1 d .
H26D H 0.1641 -0.2044 0.4942 0.122 Uiso 1 1 calc R
H26E H 0.3235 -0.2249 0.5172 0.122 Uiso 1 1 calc R
H26F H 0.2940 -0.1680 0.5371 0.122 Uiso 1 1 calc R
C27A C -0.0544(5) -0.0570(2) 0.5849(4) 0.0823(13) Uani 1 1 d .
H27D H 0.0218 -0.0462 0.5580 0.123 Uiso 1 1 calc R
H27E H -0.0735 -0.0308 0.6251 0.123 Uiso 1 1 calc R
H27F H -0.1405 -0.0634 0.5362 0.123 Uiso 1 1 calc R
C28A C -0.0923(6) -0.0556(2) 1.1188(3) 0.0836(14) Uani 1 1 d .
H28D H -0.0921 -0.0605 1.1828 0.125 Uiso 1 1 calc R
H28E H -0.1896 -0.0494 1.0825 0.125 Uiso 1 1 calc R
H28F H -0.0325 -0.0269 1.1139 0.125 Uiso 1 1 calc R
C29A C 0.1903(4) -0.26074(18) 1.1846(3) 0.0691(11) Uani 1 1 d .
H29D H 0.0984 -0.2601 1.1995 0.104 Uiso 1 1 calc R
H29E H 0.2582 -0.2801 1.2308 0.104 Uiso 1 1 calc R
H29F H 0.1791 -0.2761 1.1245 0.104 Uiso 1 1 calc R
C30A C 0.2738(6) -0.1850(2) 1.2818(3) 0.0888(16) Uani 1 1 d .
H30D H 0.3101 -0.1509 1.2828 0.133 Uiso 1 1 calc R
H30E H 0.3438 -0.2057 1.3241 0.133 Uiso 1 1 calc R
H30F H 0.1848 -0.1848 1.3005 0.133 Uiso 1 1 calc R
C31A C 0.3923(4) -0.20746(18) 1.1584(3) 0.0653(10) Uani 1 1 d .
H31D H 0.4276 -0.1734 1.1579 0.098 Uiso 1 1 calc R
H31E H 0.3804 -0.2224 1.0980 0.098 Uiso 1 1 calc R
H31F H 0.4604 -0.2271 1.2040 0.098 Uiso 1 1 calc R
C32A C 0.1259(4) -0.32105(15) 0.9018(4) 0.0719(12) Uani 1 1 d .
H32C H 0.0841 -0.3173 0.9544 0.086 Uiso 1 1 calc R
H32D H 0.0547 -0.3098 0.8462 0.086 Uiso 1 1 calc R
C33A C 0.1600(6) -0.37268(19) 0.8919(5) 0.0890(16) Uani 1 1 d .
F1A F 0.2097(7) -0.37668(19) 0.8134(5) 0.181(2) Uani 1 1 d .
F2A F 0.0471(4) -0.40347(11) 0.8781(3) 0.1088(11) Uani 1 1 d .
F3A F 0.2612(5) -0.39310(14) 0.9479(5) 0.192(3) Uani 1 1 d .

loop_
_atom_site_aniso_label
_atom_site_aniso_U_11
_atom_site_aniso_U_22
_atom_site_aniso_U_33
_atom_site_aniso_U_23
_atom_site_aniso_U_13
_atom_site_aniso_U_12
P1 0.0345(4) 0.0441(5) 0.0447(4) -0.0011(4) 0.0106(3) -0.0019(3)
S1 0.0327(4) 0.0612(5) 0.0395(4) 0.0012(4) 0.0081(3) 0.0010(3)
O1 0.0511(15) 0.0548(16) 0.092(2) -0.0174(14) -0.0027(13) 0.0116(12)
O2 0.0586(17) 0.093(2) 0.109(2) -0.0318(19) 0.0233(17) -0.0016(15)
O3 0.0629(18) 0.134(3) 0.098(2) -0.050(2) 0.0225(16) 0.0033(19)
O4 0.242(6) 0.082(3) 0.288(7) -0.075(3) 0.230(6) -0.065(3)
O5 0.0327(10) 0.0431(13) 0.0541(13) -0.0022(10) 0.0078(9) 0.0009(9)
O6 0.0365(11) 0.0477(12) 0.0611(14) -0.0030(11) 0.0106(10) -0.0049(10)
O7 0.0417(11) 0.0420(11) 0.0428(11) -0.0022(10) 0.0123(9) -0.0029(9)
O8 0.0432(11) 0.0521(13) 0.0408(11) 0.0014(10) 0.0131(9) -0.0006(10)
O9 0.0448(13) 0.0458(14) 0.0624(15) 0.0005(11) 0.0139(11) -0.0015(10)
O10 0.0478(13) 0.0661(18) 0.0503(13) 0.0055(11) 0.0134(11) 0.0117(11)
O11 0.0339(12) 0.090(2) 0.0538(14) -0.0004(13) 0.0054(10) -0.0126(12)
C1 0.085(3) 0.054(2) 0.071(3) -0.006(2) 0.024(2) 0.015(2)
C2 0.081(3) 0.054(2) 0.104(3) -0.022(2) 0.049(3) -0.013(2)
C3 0.048(2) 0.076(3) 0.121(4) -0.038(3) 0.036(2) -0.0151(19)
C4 0.0416(16) 0.055(2) 0.0509(18) -0.0017(16) 0.0101(14) 0.0018(14)
C5 0.0377(16) 0.0477(18) 0.0487(17) -0.0043(14) 0.0130(13) 0.0020(13)
C6 0.0370(16) 0.053(2) 0.069(2) -0.0023(17) 0.0099(15) 0.0042(14)
C7 0.070(3) 0.091(3) 0.084(3) -0.023(3) 0.034(2) -0.001(2)
C8 0.093(4) 0.100(4) 0.186(7) -0.076(4) 0.069(4) -0.022(3)
C9 0.170(8) 0.181(8) 0.115(6) 0.025(5) 0.053(5) 0.028(6)
C10 0.0321(14) 0.0447(17) 0.0429(16) -0.0007(14) 0.0122(12) 0.0020(13)
C11 0.0342(15) 0.052(2) 0.0410(16) -0.0059(14) 0.0078(12) 0.0023(13)
C12 0.0510(19) 0.062(2) 0.0420(17) 0.0105(16) 0.0121(15) 0.0065(16)
C13 0.0444(18) 0.056(2) 0.054(2) 0.0069(17) 0.0119(15) 0.0012(15)
C14 0.0353(16) 0.052(2) 0.0536(19) -0.0037(15) 0.0091(14) -0.0034(14)
C15 0.0338(15) 0.0506(18) 0.0388(15) -0.0009(14) 0.0113(12) 0.0027(13)
C16 0.0407(17) 0.062(2) 0.0399(16) 0.0002(16) 0.0095(14) -0.0023(15)
C17 0.062(2) 0.061(2) 0.0470(19) -0.0059(17) 0.0125(16) -0.0074(18)
C18 0.079(3) 0.070(3) 0.053(2) -0.0118(19) 0.0173(19) -0.007(2)
C19 0.071(3) 0.088(3) 0.049(2) -0.007(2) 0.0222(19) 0.001(2)
C20 0.0516(19) 0.066(2) 0.0455(18) 0.0027(17) 0.0156(15) 0.0055(17)
C21 0.0401(16) 0.0529(19) 0.0397(15) 0.0004(15) 0.0109(13) 0.0004(14)
C22 0.0446(18) 0.062(2) 0.0403(17) -0.0064(15) 0.0045(14) 0.0041(15)
C23 0.057(2) 0.095(3) 0.049(2) 0.008(2) 0.0264(17) 0.002(2)
C24 0.083(3) 0.060(2) 0.058(2) -0.0197(19) 0.007(2) 0.004(2)
C25 0.0385(19) 0.103(3) 0.069(2) -0.027(2) 0.0024(17) -0.0028(19)
C26 0.074(3) 0.097(3) 0.046(2) -0.005(2) 0.0048(18) -0.008(2)
C27 0.072(3) 0.071(3) 0.078(3) 0.021(2) 0.015(2) -0.013(2)
C28 0.126(5) 0.093(4) 0.080(3) -0.034(3) 0.025(3) -0.016(3)
C29 0.084(3) 0.090(4) 0.093(3) 0.026(3) 0.044(3) 0.003(3)
C30 0.116(4) 0.147(5) 0.079(3) -0.022(3) 0.064(3) -0.027(4)
C31 0.053(2) 0.147(5) 0.090(3) 0.025(3) 0.024(2) -0.002(3)
C32 0.058(2) 0.051(2) 0.113(4) 0.006(2) 0.014(2) 0.0097(18)
C33 0.076(3) 0.058(3) 0.120(4) 0.006(3) 0.029(3) 0.007(2)
F1 0.111(2) 0.0566(16) 0.164(3) 0.0139(18) 0.031(2) 0.0276(16)
F2 0.134(3) 0.067(2) 0.328(7) 0.042(3) 0.101(4) -0.013(2)
F3 0.197(5) 0.132(4) 0.146(4) -0.057(3) -0.010(3) 0.053(3)
P2 0.0364(4) 0.0417(4) 0.0467(4) 0.0007(4) 0.0128(3) 0.0029(3)
S2 0.0339(4) 0.0637(6) 0.0391(4) -0.0008(4) 0.0107(3) -0.0006(4)
O1A 0.0601(16) 0.0613(18) 0.128(3) -0.0306(17) 0.0446(17) -0.0186(13)
O2A 0.067(2) 0.144(4) 0.126(3) -0.060(3) -0.001(2) 0.022(2)
O3A 0.072(2) 0.146(4) 0.096(2) -0.059(2) 0.0233(18) -0.016(2)
O4A 0.111(3) 0.072(2) 0.096(2) -0.0024(18) -0.027(2) 0.0120(19)
O5A 0.0357(11) 0.0414(12) 0.0551(13) 0.0001(10) 0.0133(10) 0.0026(9)
O6A 0.0401(11) 0.0454(13) 0.0641(14) 0.0004(11) 0.0178(10) 0.0021(10)
O7A 0.0410(11) 0.0461(12) 0.0481(12) -0.0023(10) 0.0129(9) 0.0034(10)
O8A 0.0421(11) 0.0450(12) 0.0444(11) 0.0064(10) 0.0129(9) 0.0015(10)
O9A 0.0432(13) 0.0411(13) 0.0673(15) -0.0006(11) 0.0143(11) 0.0024(9)
O10A 0.0542(14) 0.0628(17) 0.0474(13) -0.0033(11) 0.0172(11) -0.0112(12)
O11A 0.0358(12) 0.085(2) 0.0523(13) 0.0043(13) 0.0106(10) 0.0061(11)
C1A 0.079(3) 0.051(2) 0.099(3) -0.010(2) 0.034(2) -0.018(2)
C2A 0.072(3) 0.058(2) 0.074(3) -0.007(2) 0.004(2) 0.0115(19)
C3A 0.066(2) 0.060(2) 0.081(3) -0.017(2) 0.001(2) 0.0108(19)
C4A 0.0408(17) 0.0482(19) 0.0538(19) 0.0020(15) 0.0120(14) -0.0058(14)
C5A 0.0426(17) 0.0483(18) 0.0486(18) 0.0022(15) 0.0172(14) -0.0047(13)
C6A 0.0372(16) 0.051(2) 0.068(2) -0.0009(17) 0.0172(15) -0.0021(14)
C7A 0.117(4) 0.059(3) 0.077(3) -0.011(2) 0.004(3) 0.000(3)
C8A 0.105(4) 0.092(4) 0.106(4) -0.041(3) -0.008(3) 0.008(3)
C9A 0.437(19) 0.096(6) 0.096(5) 0.002(4) 0.026(8) -0.053(8)
C10A 0.0405(16) 0.0512(19) 0.0392(15) 0.0001(14) 0.0103(13) -0.0064(13)
C11A 0.0403(17) 0.067(2) 0.0429(17) -0.0096(17) 0.0148(14) -0.0098(16)
C12A 0.0484(19) 0.077(3) 0.0441(18) 0.0071(18) 0.0138(15) -0.0100(18)
C13A 0.0454(19) 0.067(2) 0.055(2) 0.0147(18) 0.0047(16) -0.0030(17)
C14A 0.0376(16) 0.064(2) 0.0471(17) 0.0030(16) 0.0094(14) 0.0020(15)
C15A 0.0331(15) 0.057(2) 0.0355(15) -0.0008(14) 0.0050(12) -0.0016(13)
C16A 0.0374(16) 0.056(2) 0.0407(16) -0.0010(15) 0.0144(13) -0.0011(14)
C17A 0.0467(18) 0.057(2) 0.0468(18) 0.0037(16) 0.0169(14) 0.0132(15)
C18A 0.0493(19) 0.068(2) 0.0514(19) -0.0069(18) 0.0190(16) 0.0081(17)
C19A 0.053(2) 0.065(2) 0.0387(17) -0.0021(16) 0.0121(15) 0.0022(17)
C20A 0.0436(17) 0.055(2) 0.0393(16) 0.0016(15) 0.0102(13) -0.0020(15)
C21A 0.0390(15) 0.0434(17) 0.0437(16) 0.0003(14) 0.0135(13) 0.0010(13)
C22A 0.050(2) 0.084(3) 0.0507(19) -0.0167(19) 0.0214(16) -0.0100(18)
C23A 0.0453(19) 0.069(2) 0.0429(17) 0.0104(17) 0.0077(14) 0.0058(16)
C24A 0.104(4) 0.080(3) 0.087(3) -0.028(3) 0.051(3) -0.008(3)
C25A 0.054(2) 0.117(4) 0.061(2) -0.024(2) 0.0231(19) 0.009(2)
C26A 0.076(3) 0.119(4) 0.057(2) -0.017(2) 0.034(2) -0.010(3)
C27A 0.075(3) 0.078(3) 0.096(3) 0.038(3) 0.027(2) 0.011(2)
C28A 0.088(3) 0.091(4) 0.068(3) -0.022(2) 0.014(2) 0.027(3)
C29A 0.056(2) 0.076(3) 0.072(3) 0.026(2) 0.0088(19) 0.0019(19)
C30A 0.088(3) 0.125(5) 0.044(2) 0.009(2) 0.001(2) 0.026(3)
C31A 0.048(2) 0.083(3) 0.060(2) 0.019(2) 0.0037(17) 0.0022(18)
C32A 0.052(2) 0.046(2) 0.114(4) -0.006(2) 0.015(2) -0.0031(17)
C33A 0.073(3) 0.051(3) 0.146(5) -0.007(3) 0.034(3) 0.000(2)
F1A 0.238(6) 0.117(3) 0.242(6) -0.076(4) 0.159(5) -0.039(4)
F2A 0.098(2) 0.0589(16) 0.172(3) -0.0193(18) 0.041(2) -0.0290(15)
F3A 0.102(3) 0.072(2) 0.342(8) 0.053(3) -0.050(4) -0.0028(19)

loop_
_atom_type_symbol
_atom_type_description
_atom_type_scat_dispersion_real
_atom_type_scat_dispersion_imag
_atom_type_scat_source
C C 0.0033 0.0016 'International Tables Vol C Tables 4.2.6.8 and 6.1.1.4'
H H 0.0000 0.0000 'International Tables Vol C Tables 4.2.6.8 and 6.1.1.4'
O O 0.0106 0.0060 'International Tables Vol C Tables 4.2.6.8 and 6.1.1.4'
F F 0.0171 0.0103 'International Tables Vol C Tables 4.2.6.8 and 6.1.1.4'
P P 0.1023 0.0942 'International Tables Vol C Tables 4.2.6.8 and 6.1.1.4'
S S 0.1246 0.1234 'International Tables Vol C Tables 4.2.6.8 and 6.1.1.4'

loop_
_geom_angle_atom_site_label_1
_geom_angle_atom_site_label_2
_geom_angle_atom_site_label_3
_geom_angle
_geom_angle_publ_flag
O5 P1 O6 90.68(12) y
O5 P1 O7 94.68(12) y
O5 P1 O8 90.40(12) y
O5 P1 O9 174.65(11) y
O6 P1 O7 120.19(12) y
O6 P1 O8 126.19(12) y
O6 P1 O9 85.01(12) y
O7 P1 O8 113.31(11) y
O7 P1 O9 90.24(12) y
O8 P1 O9 89.59(13) y
O11 S1 O10 118.86(17) y
O11 S1 C15 105.32(15) ?
O10 S1 C15 108.60(15) ?
O11 S1 C16 105.32(16) ?
O10 S1 C16 108.87(16) ?
C15 S1 C16 109.60(15) y
C1 O1 C4 108.1(3) ?
C1 O2 C7 111.7(3) ?
C2 O3 C7 109.7(4) ?
C5 O5 P1 115.05(19) y
C6 O6 P1 117.7(2) y
C10 O7 P1 128.3(2) y
C21 O8 P1 126.4(2) y
C32 O9 P1 122.1(2) y
O2 C1 O1 111.2(4) ?
O2 C1 C2 105.3(3) ?
O1 C1 C2 108.5(3) ?
O3 C2 C1 105.7(3) ?
O3 C2 C3 111.0(4) ?
C1 C2 C3 103.8(3) ?
O4 C3 C4 109.1(4) ?
O4 C3 C2 111.8(5) ?
C4 C3 C2 102.7(3) ?
O1 C4 C3 104.4(3) ?
O1 C4 C5 108.1(3) ?
C3 C4 C5 115.6(3) ?
O5 C5 C4 106.8(3) ?
O5 C5 C6 104.0(3) ?
C4 C5 C6 115.1(3) ?
O6 C6 C5 105.7(2) ?
O2 C7 O3 106.9(3) ?
O2 C7 C9 107.0(5) ?
O3 C7 C9 109.0(5) ?
O2 C7 C8 109.1(5) ?
O3 C7 C8 110.2(4) ?
C9 C7 C8 114.2(5) ?
O7 C10 C11 118.9(3) ?
O7 C10 C15 120.6(3) ?
C11 C10 C15 120.3(3) ?
C12 C11 C10 116.3(3) ?
C12 C11 C22 120.7(3) ?
C10 C11 C22 122.9(3) ?
C11 C12 C13 124.9(3) ?
C14 C13 C12 117.2(3) ?
C14 C13 C27 120.8(3) ?
C12 C13 C27 121.9(3) ?
C15 C14 C13 120.2(3) ?
C14 C15 C10 120.8(3) ?
C14 C15 S1 116.0(2) ?
C10 C15 S1 122.7(2) ?
C17 C16 C21 120.8(3) ?
C17 C16 S1 116.4(3) ?
C21 C16 S1 122.4(3) ?
C16 C17 C18 120.7(4) ?
C17 C18 C19 116.8(4) ?
C17 C18 C28 122.2(4) ?
C19 C18 C28 121.0(4) ?
C20 C19 C18 125.5(4) ?
C19 C20 C21 114.8(3) ?
C19 C20 C23 122.2(3) ?
C21 C20 C23 123.0(3) ?
O8 C21 C20 118.9(3) ?
O8 C21 C16 119.9(3) ?
C20 C21 C16 121.0(3) ?
C24 C22 C25 110.0(4) ?
C24 C22 C26 106.8(3) ?
C25 C22 C26 106.6(3) ?
C24 C22 C11 110.9(3) ?
C25 C22 C11 111.3(3) ?
C26 C22 C11 111.1(3) ?
C31 C23 C30 109.3(4) ?
C31 C23 C29 108.6(4) ?
C30 C23 C29 105.6(4) ?
C31 C23 C20 112.2(3) ?
C30 C23 C20 111.2(4) ?
C29 C23 C20 109.8(3) ?
O9 C32 C33 110.4(4) ?
F2 C33 F1 110.9(5) ?
F2 C33 F3 96.6(5) ?
F1 C33 F3 105.0(4) ?
F2 C33 C32 122.6(5) ?
F1 C33 C32 112.2(5) ?
F3 C33 C32 106.7(5) ?
O5A P2 O6A 90.54(12) y
O5A P2 O7A 94.66(12) y
O5A P2 O8A 90.28(12) y
O5A P2 O9A 174.42(12) y
O6A P2 O7A 119.35(12) y
O6A P2 O8A 128.15(12) y
O6A P2 O9A 85.12(12) y
O7A P2 O8A 112.23(11) y
O7A P2 O9A 90.53(12) y
O8A P2 O9A 89.65(12) y
O10A S2 O11A 118.67(16) y
O10A S2 C16A 108.79(15) ?
O11A S2 C16A 105.99(15) ?
O10A S2 C15A 108.03(15) ?
O11A S2 C15A 105.11(15) ?
C16A S2 C15A 110.05(14) y
C1A O1A C4A 108.4(3) ?
C1A O2A C7A 112.9(4) ?
C2A O3A C7A 111.1(4) ?
C5A O5A P2 116.81(19) y
C6A O6A P2 117.9(2) y
C10A O7A P2 126.1(2) y
C21A O8A P2 127.5(2) y
C32A O9A P2 121.6(2) y
O2A C1A O1A 112.3(4) ?
O2A C1A C2A 103.9(4) ?
O1A C1A C2A 107.2(3) ?
O3A C2A C1A 106.8(4) ?
O3A C2A C3A 112.0(4) ?
C1A C2A C3A 105.1(3) ?
O4A C3A C4A 114.2(4) ?
O4A C3A C2A 112.8(4) ?
C4A C3A C2A 101.7(3) ?
O1A C4A C3A 106.2(3) ?
O1A C4A C5A 108.9(3) ?
C3A C4A C5A 115.6(3) ?
O5A C5A C4A 105.7(2) ?
O5A C5A C6A 104.1(3) ?
C4A C5A C6A 115.2(3) ?
O6A C6A C5A 106.5(3) ?
O3A C7A O2A 104.9(4) ?
O3A C7A C9A 111.6(7) ?
O2A C7A C9A 110.1(7) ?
O3A C7A C8A 108.9(4) ?
O2A C7A C8A 108.8(5) ?
C9A C7A C8A 112.3(5) ?
O7A C10A C15A 120.2(3) ?
O7A C10A C11A 118.5(3) ?
C15A C10A C11A 121.2(3) ?
C12A C11A C10A 115.3(3) ?
C12A C11A C22A 120.7(3) ?
C10A C11A C22A 124.0(3) ?
C13A C12A C11A 123.6(3) ?
C12A C13A C14A 119.1(4) ?
C12A C13A C27A 119.8(4) ?
C14A C13A C27A 121.0(4) ?
C15A C14A C13A 119.0(3) ?
C14A C15A C10A 120.8(3) ?
C14A C15A S2 116.0(2) ?
C10A C15A S2 122.9(3) ?
C17A C16A C21A 120.1(3) ?
C17A C16A S2 116.6(3) ?
C21A C16A S2 123.2(3) ?
C18A C17A C16A 120.1(3) ?
C19A C18A C17A 118.3(3) ?
C19A C18A C28A 121.1(3) ?
C17A C18A C28A 120.6(3) ?
C18A C19A C20A 124.6(3) ?
C19A C20A C21A 115.9(3) ?
C19A C20A C23A 120.9(3) ?
C21A C20A C23A 123.2(3) ?
O8A C21A C20A 119.5(3) ?
O8A C21A C16A 119.6(3) ?
C20A C21A C16A 120.7(3) ?
C25A C22A C11A 110.6(3) ?
C25A C22A C24A 111.3(4) ?
C11A C22A C24A 110.3(3) ?
C25A C22A C26A 108.1(3) ?
C11A C22A C26A 110.6(4) ?
C24A C22A C26A 105.7(3) ?
C29A C23A C31A 109.7(3) ?
C29A C23A C30A 107.8(4) ?
C31A C23A C30A 106.9(3) ?
C29A C23A C20A 109.4(3) ?
C31A C23A C20A 111.5(3) ?
C30A C23A C20A 111.5(3) ?
C33A C32A O9A 110.5(4) ?
F3A C33A F2A 107.7(5) ?
F3A C33A F1A 99.1(6) ?
F2A C33A F1A 105.6(5) ?
F3A C33A C32A 120.9(6) ?
F2A C33A C32A 113.9(4) ?
F1A C33A C32A 107.6(5) ?

loop_
_geom_bond_atom_site_label_1
_geom_bond_atom_site_label_2
_geom_bond_distance
_geom_bond_publ_flag
P1 O5 1.663(2) y
P1 O6 1.604(2) y
P1 O7 1.618(2) y
P1 O8 1.617(2) y
P1 O9 1.643(3) y
S1 O11 1.428(3) y
S1 O10 1.428(3) y
S1 C15 1.781(3) ?
S1 C16 1.786(3) ?
O1 C1 1.395(5) ?
O1 C4 1.419(4) ?
O2 C1 1.393(5) ?
O2 C7 1.395(6) ?
O3 C2 1.411(6) ?
O3 C7 1.416(5) ?
O4 C3 1.411(6) ?
O5 C5 1.433(4) ?
O6 C6 1.440(4) ?
O7 C10 1.387(4) ?
O8 C21 1.388(4) ?
O9 C32 1.409(5) ?
C1 C2 1.502(7) ?
C2 C3 1.509(6) ?
C3 C4 1.506(5) ?
C4 C5 1.509(5) ?
C5 C6 1.517(5) ?
C7 C9 1.497(9) ?
C7 C8 1.511(7) ?
C10 C11 1.401(4) ?
C10 C15 1.405(4) ?
C11 C12 1.382(5) ?
C11 C22 1.552(5) ?
C12 C13 1.394(5) ?
C13 C14 1.390(5) ?
C13 C27 1.512(5) ?
C14 C15 1.383(5) ?
C16 C17 1.373(5) ?
C16 C21 1.405(5) ?
C17 C18 1.384(6) ?
C18 C19 1.396(6) ?
C18 C28 1.501(6) ?
C19 C20 1.396(6) ?
C20 C21 1.401(5) ?
C20 C23 1.543(5) ?
C22 C24 1.536(6) ?
C22 C25 1.537(5) ?
C22 C26 1.544(5) ?
C23 C31 1.515(6) ?
C23 C30 1.531(6) ?
C23 C29 1.537(7) ?
C32 C33 1.421(7) ?
C33 F2 1.236(6) ?
C33 F1 1.338(6) ?
C33 F3 1.390(7) ?
P2 O5A 1.666(2) y
P2 O6A 1.604(2) y
P2 O7A 1.615(2) y
P2 O8A 1.617(2) y
P2 O9A 1.638(2) y
S2 O10A 1.433(3) y
S2 O11A 1.449(3) y
S2 C16A 1.778(3) ?
S2 C15A 1.792(3) ?
O1A C1A 1.402(5) ?
O1A C4A 1.415(4) ?
O2A C1A 1.382(6) ?
O2A C7A 1.417(7) ?
O3A C2A 1.378(6) ?
O3A C7A 1.415(6) ?
O4A C3A 1.397(5) ?
O5A C5A 1.425(4) ?
O6A C6A 1.437(4) ?
O7A C10A 1.388(4) ?
O8A C21A 1.386(4) ?
O9A C32A 1.416(5) ?
C1A C2A 1.514(7) ?
C2A C3A 1.539(6) ?
C3A C4A 1.504(5) ?
C4A C5A 1.507(5) ?
C5A C6A 1.524(5) ?
C7A C9A 1.479(9) ?
C7A C8A 1.504(7) ?
C10A C15A 1.391(5) ?
C10A C11A 1.404(4) ?
C11A C12A 1.403(6) ?
C11A C22A 1.535(5) ?
C12A C13A 1.381(6) ?
C13A C14A 1.388(5) ?
C13A C27A 1.519(6) ?
C14A C15A 1.385(5) ?
C16A C17A 1.393(5) ?
C16A C21A 1.405(5) ?
C17A C18A 1.384(5) ?
C18A C19A 1.373(5) ?
C18A C28A 1.506(6) ?
C19A C20A 1.395(5) ?
C20A C21A 1.403(5) ?
C20A C23A 1.549(5) ?
C22A C25A 1.526(6) ?
C22A C24A 1.541(6) ?
C22A C26A 1.545(6) ?
C23A C29A 1.523(6) ?
C23A C31A 1.531(5) ?
C23A C30A 1.536(6) ?
C32A C33A 1.415(6) ?
C33A F3A 1.225(7) ?
C33A F2A 1.323(6) ?
C33A F1A 1.373(7) ?
